data_7047837
loop_
_publ_author_name
'Bera, Sudip Kumar'
'Panda, Sanjib'
'Dey Baksi, Sourajit'
'Lahiri, Goutam Kumar'

_publ_section_title
;
 Diverse modes of functionalisation of ruthenium coordinated
 \b-ketoiminate analogues.
;
_journal_issue 44
_journal_name_full 'Dalton transactions (Cambridge, England : 2003)'
_journal_page_first 15897
_journal_page_last 15906
_journal_paper_doi 10.1039/c8dt02940g
_journal_volume 47
_journal_year 2018
_chemical_formula_moiety '0.5(C24 H30 N O7 Ru)'
_chemical_formula_sum 'C12 H15 N0.5 O3.5 Ru0.5'
_chemical_formula_weight 272.78
_chemical_name_systematic 5c
_space_group_crystal_system triclinic
_space_group_IT_number 2
_space_group_name_Hall '-P 1'
_space_group_name_H-M_alt 'P -1'
_symmetry_space_group_name_Hall '-P 1'
_symmetry_space_group_name_H-M 'P -1'
_atom_sites_solution_hydrogens geom
_atom_sites_solution_primary dual
_audit_creation_date 2018-02-14
_audit_creation_method
;
Olex2 1.2
(compiled 2017.08.10 svn.r3458 for OlexSys, GUI svn.r5381)
;
_audit_update_record
;
2018-04-04 deposited with the CCDC.
2018-10-19 downloaded from the CCDC.
;
_cell_angle_alpha 64.818(3)
_cell_angle_beta 78.619(3)
_cell_angle_gamma 69.402(3)
_cell_formula_units_Z 4
_cell_length_a 9.4676(3)
_cell_length_b 11.9575(4)
_cell_length_c 12.7857(3)
_cell_measurement_reflns_used 15654
_cell_measurement_temperature 150(2)
_cell_measurement_theta_max 31.0590
_cell_measurement_theta_min 1.9750
_cell_volume 1224.21(7)
_computing_cell_refinement 'CrysAlisPro 1.171.38.43 (Rigaku OD, 2015)'
_computing_data_collection 'CrysAlisPro 1.171.38.43 (Rigaku OD, 2015)'
_computing_data_reduction 'CrysAlisPro 1.171.38.43 (Rigaku OD, 2015)'
_computing_molecular_graphics 'Olex2 (Dolomanov et al., 2009)'
_computing_publication_material 'Olex2 (Dolomanov et al., 2009)'
_computing_structure_refinement 'ShelXL (Sheldrick, 2015)'
_computing_structure_solution 'ShelXT (Sheldrick, 2015)'
_diffrn_ambient_temperature 150(2)
_diffrn_detector 'CCD plate'
_diffrn_detector_area_resol_mean 28.5714
_diffrn_detector_type 'Rigaku Saturn724+'
_diffrn_measured_fraction_theta_full 1.000
_diffrn_measured_fraction_theta_max 0.913
_diffrn_measurement_details
;
List of Runs (angles in degrees, time in seconds):

  # Type    Start    End  Width  t~exp~   \w     \q     \k     \f   Frames
#--------------------------------------------------------------------------
  1  \w   -110.00  70.00   0.50    8.00    --  -20.00   0.00-180.00  360
  2  \w    -75.50  19.00   0.50    8.00    --  -20.00 -72.00 -36.00  189
  3  \w    -63.00  19.00   0.50    8.00    --  -20.00 -72.00 108.00  164
  4  \w    -49.00   1.00   0.50    8.00    --  -20.00  72.00-108.00  100
  5  \w    -93.00 -23.00   0.50    8.00    --  -20.00 -72.00  36.00  140
  6  \w   -110.00  70.00   0.50    8.00    --  -20.00   0.00 108.00  360
  7  \w    -60.00  19.00   0.50    8.00    --  -20.00 -72.00-108.00  158
  8  \w    -59.00  22.00   0.50    8.00    --  -20.00  72.00 108.00  162
  9  \w    -58.50   2.00   0.50    8.00    --  -20.00  72.00-180.00  121
 10  \w    -42.50  -8.00   0.50    8.00    --  -20.00  72.00  36.00   69
 11  \w    -40.00 -10.00   0.50    8.00    --  -20.00 -72.00-180.00   60
 12  \w   -110.00 -44.00   0.50    8.00    --  -20.00   0.00  36.00  132
;
_diffrn_measurement_device 'abstract diffractometer'
_diffrn_measurement_device_type 'dtrek-CrysAlisPro-abstract goniometer imported rigaku-d*trek images'
_diffrn_measurement_method '\w scans'
_diffrn_measurement_specimen_support 'Mitegen 50um'
_diffrn_orient_matrix_type 'CrysAlisPro convention (1999,Acta A55,543-557)'
_diffrn_orient_matrix_UB_11 0.0054221000
_diffrn_orient_matrix_UB_12 -0.0349401000
_diffrn_orient_matrix_UB_13 0.0606288000
_diffrn_orient_matrix_UB_21 -0.0787567000
_diffrn_orient_matrix_UB_22 0.0083582000
_diffrn_orient_matrix_UB_23 0.0064012000
_diffrn_orient_matrix_UB_31 0.0139244000
_diffrn_orient_matrix_UB_32 -0.0586239000
_diffrn_orient_matrix_UB_33 -0.0072807000
_diffrn_radiation_collimation 0.3
_diffrn_radiation_monochromator graphite
_diffrn_radiation_probe x-ray
_diffrn_radiation_type MoK\a
_diffrn_radiation_wavelength 0.71073
_diffrn_reflns_av_R_equivalents 0.0707
_diffrn_reflns_av_unetI/netI 0.0595
_diffrn_reflns_Laue_measured_fraction_full 1.000
_diffrn_reflns_Laue_measured_fraction_max 0.913
_diffrn_reflns_limit_h_max 13
_diffrn_reflns_limit_h_min -13
_diffrn_reflns_limit_k_max 17
_diffrn_reflns_limit_k_min -17
_diffrn_reflns_limit_l_max 18
_diffrn_reflns_limit_l_min -18
_diffrn_reflns_number 32424
_diffrn_reflns_point_group_measured_fraction_full 1.000
_diffrn_reflns_point_group_measured_fraction_max 0.913
_diffrn_reflns_theta_full 26.000
_diffrn_reflns_theta_max 31.206
_diffrn_reflns_theta_min 1.763
_diffrn_source 'fine-focus sealed X-ray tube'
_diffrn_source_current 24.0
_diffrn_source_power 1.2
_diffrn_source_target Mo
_diffrn_source_type 'Enhance (Mo) X-ray Source'
_diffrn_source_voltage 50.0
_exptl_absorpt_coefficient_mu 0.683
_exptl_absorpt_correction_T_max 1.00000
_exptl_absorpt_correction_T_min 0.78983
_exptl_absorpt_correction_type multi-scan
_exptl_absorpt_process_details
;
CrysAlisPro 1.171.38.43 (Rigaku Oxford Diffraction, 2015)
Empirical absorption correction using spherical harmonics,
 implemented in SCALE3 ABSPACK scaling algorithm.
;
_exptl_crystal_colour blue
_exptl_crystal_density_diffrn 1.480
_exptl_crystal_density_method 'not measured'
_exptl_crystal_description block
_exptl_crystal_F_000 562
_exptl_crystal_size_max 0.405
_exptl_crystal_size_mid 0.321
_exptl_crystal_size_min 0.105
_refine_diff_density_max 0.886
_refine_diff_density_min -1.306
_refine_diff_density_rms 0.240
_refine_ls_extinction_method none
_refine_ls_goodness_of_fit_ref 1.112
_refine_ls_hydrogen_treatment constr
_refine_ls_matrix_type full
_refine_ls_number_parameters 306
_refine_ls_number_reflns 7250
_refine_ls_number_restraints 0
_refine_ls_restrained_S_all 1.112
_refine_ls_R_factor_all 0.0621
_refine_ls_R_factor_gt 0.0446
_refine_ls_shift/su_max 0.001
_refine_ls_shift/su_mean 0.000
_refine_ls_structure_factor_coef Fsqd
_refine_ls_weighting_details 'w=1/[\s^2^(Fo^2^)+(0.0560P)^2^+0.5780P] where P=(Fo^2^+2Fc^2^)/3'
_refine_ls_weighting_scheme calc
_refine_ls_wR_factor_gt 0.1033
_refine_ls_wR_factor_ref 0.1228
_reflns_Friedel_coverage 0.000
_reflns_number_gt 6027
_reflns_number_total 7250
_reflns_threshold_expression 'I > 2\s(I)'
_cod_data_source_file c8dt02940g2.cif
_cod_data_source_block 5c
_cod_depositor_comments 'Adding full bibliography for 7047833--7047841.cif.'
_cod_original_formula_sum 'C12 H15 N0.50 O3.50 Ru0.50'
_cod_database_code 7047837
_shelx_shelxl_version_number 2017/1
_shelx_space_group_comment
;
The symmetry employed for this shelxl refinement is uniquely defined
by the following loop, which should always be used as a source of
symmetry information in preference to the above space-group names.
They are only intended as comments.
;
_reflns_odcompleteness_completeness 91.30
_reflns_odcompleteness_iscentric 1
_reflns_odcompleteness_theta 31.14
_olex2_refinement_description
;
1. Fixed Uiso
 At 1.2 times of:
  All C(H) groups
 At 1.5 times of:
  All C(H,H,H) groups
2.a Aromatic/amide H refined with riding coordinates:
 C14(H14), C10(H10), C11(H11), C7(H7), C8(H8), C19(H19)
2.b Idealised Me refined as rotating group:
 C5(H5A,H5B,H5C), C21(H21A,H21B,H21C), C17(H17A,H17B,H17C), C16(H16A,H16B,
 H16C), C23(H23A,H23B,H23C), C1(H1A,H1B,H1C), C12(H12A,H12B,H12C), C24(H24A,
 H24B,H24C)
;
_olex2_submission_special_instructions 'No special instructions were received'
_oxdiff_exptl_absorpt_empirical_details
;
Empirical correction (ABSPACK) includes:
- Absorption correction using spherical harmonics
- Frame scaling
- Detector area scaling
;
_oxdiff_exptl_absorpt_empirical_full_max 2.812
_oxdiff_exptl_absorpt_empirical_full_min 0.524

loop_
_space_group_symop_operation_xyz
'x, y, z'
'-x, -y, -z'

loop_
_atom_site_label
_atom_site_type_symbol
_atom_site_fract_x
_atom_site_fract_y
_atom_site_fract_z
_atom_site_U_iso_or_equiv
_atom_site_adp_type
_atom_site_occupancy
_atom_site_site_symmetry_order
_atom_site_calc_flag
_atom_site_refinement_flags_posn
Ru1 Ru 0.57951(2) 0.66185(2) 0.79897(2) 0.02280(8) Uani 1 1 d .
O3 O 0.7000(2) 0.57021(18) 0.94470(17) 0.0267(4) Uani 1 1 d .
O4 O 0.7858(2) 0.64355(19) 0.70625(17) 0.0268(4) Uani 1 1 d .
O2 O 0.5822(2) 0.83642(18) 0.78187(18) 0.0270(4) Uani 1 1 d .
O5 O 0.5880(2) 0.48163(19) 0.81805(18) 0.0280(4) Uani 1 1 d .
O7 O 0.7714(3) 0.7677(2) 0.2348(2) 0.0409(5) Uani 1 1 d .
O6 O -0.0073(3) 0.9937(3) 0.7370(3) 0.0582(8) Uani 1 1 d .
N1 N 0.4602(3) 0.7495(2) 0.65723(19) 0.0243(5) Uani 1 1 d .
O1 O 0.3919(3) 0.6795(2) 0.8964(2) 0.0401(5) Uani 1 1 d .
C13 C 0.6160(3) 0.8563(3) 0.8633(3) 0.0275(6) Uani 1 1 d .
C20 C 0.6923(4) 0.4101(3) 0.7719(3) 0.0316(6) Uani 1 1 d .
C14 C 0.6704(4) 0.7625(3) 0.9697(3) 0.0322(6) Uani 1 1 d .
H14 H 0.678539 0.792530 1.023763 0.039 Uiso 1 1 calc R
C22 C 0.0480(3) 0.8906(3) 0.7288(3) 0.0343(7) Uani 1 1 d .
C9 C 0.7030(3) 0.7646(3) 0.3405(3) 0.0303(6) Uani 1 1 d .
C15 C 0.7139(3) 0.6280(3) 1.0037(3) 0.0293(6) Uani 1 1 d .
C4 C 0.3118(3) 0.8117(3) 0.6519(2) 0.0267(6) Uani 1 1 d .
C6 C 0.5450(3) 0.7518(3) 0.5507(2) 0.0257(5) Uani 1 1 d .
C2 C 0.2522(3) 0.7494(3) 0.8650(3) 0.0284(6) Uani 1 1 d .
C3 C 0.2139(3) 0.8158(3) 0.7481(3) 0.0293(6) Uani 1 1 d .
C10 C 0.6273(3) 0.6731(3) 0.3977(3) 0.0320(6) Uani 1 1 d .
H10 H 0.628962 0.616031 0.365503 0.038 Uiso 1 1 calc R
C18 C 0.8614(3) 0.5491(3) 0.6783(2) 0.0306(6) Uani 1 1 d .
C5 C 0.2461(4) 0.8829(3) 0.5335(3) 0.0354(7) Uani 1 1 d .
H5A H 0.313950 0.926584 0.478845 0.053 Uiso 1 1 calc GR
H5B H 0.150269 0.945251 0.537751 0.053 Uiso 1 1 calc GR
H5C H 0.232692 0.821877 0.509051 0.053 Uiso 1 1 calc GR
C11 C 0.5489(3) 0.6661(3) 0.5026(3) 0.0303(6) Uani 1 1 d .
H11 H 0.498689 0.604012 0.541057 0.036 Uiso 1 1 calc R
C7 C 0.6260(3) 0.8392(3) 0.4948(3) 0.0294(6) Uani 1 1 d .
H7 H 0.627403 0.894191 0.528313 0.035 Uiso 1 1 calc R
C21 C 0.6679(4) 0.2826(3) 0.7970(3) 0.0449(8) Uani 1 1 d .
H21A H 0.660653 0.235471 0.879209 0.067 Uiso 1 1 calc GR
H21B H 0.751454 0.232524 0.763278 0.067 Uiso 1 1 calc GR
H21C H 0.576141 0.298727 0.764470 0.067 Uiso 1 1 calc GR
C17 C 1.0073(4) 0.5615(3) 0.6084(3) 0.0412(8) Uani 1 1 d .
H17A H 0.986403 0.637933 0.538427 0.062 Uiso 1 1 calc GR
H17B H 1.055606 0.486654 0.589465 0.062 Uiso 1 1 calc GR
H17C H 1.072880 0.567841 0.652791 0.062 Uiso 1 1 calc GR
C16 C 0.7879(4) 0.5418(3) 1.1163(3) 0.0407(8) Uani 1 1 d .
H16A H 0.726212 0.488912 1.166763 0.061 Uiso 1 1 calc GR
H16B H 0.799467 0.594066 1.152003 0.061 Uiso 1 1 calc GR
H16C H 0.885463 0.487240 1.102133 0.061 Uiso 1 1 calc GR
C23 C -0.0448(4) 0.8270(3) 0.7039(3) 0.0415(8) Uani 1 1 d .
H23A H -0.056950 0.753903 0.772210 0.062 Uiso 1 1 calc GR
H23B H 0.005264 0.798252 0.642702 0.062 Uiso 1 1 calc GR
H23C H -0.142276 0.887936 0.680631 0.062 Uiso 1 1 calc GR
C8 C 0.7052(4) 0.8470(3) 0.3900(3) 0.0322(6) Uani 1 1 d .
H8 H 0.759061 0.906629 0.353348 0.039 Uiso 1 1 calc R
C1 C 0.1313(4) 0.7534(3) 0.9607(3) 0.0371(7) Uani 1 1 d .
H1A H 0.162234 0.676982 1.029284 0.056 Uiso 1 1 calc GR
H1B H 0.038804 0.757055 0.937486 0.056 Uiso 1 1 calc GR
H1C H 0.115845 0.828811 0.976205 0.056 Uiso 1 1 calc GR
C12 C 0.6014(4) 0.9952(3) 0.8354(3) 0.0388(7) Uani 1 1 d .
H12A H 0.697823 1.009712 0.807484 0.058 Uiso 1 1 calc GR
H12B H 0.567294 1.013478 0.903973 0.058 Uiso 1 1 calc GR
H12C H 0.529657 1.051111 0.777032 0.058 Uiso 1 1 calc GR
C19 C 0.8191(4) 0.4378(3) 0.7068(3) 0.0350(7) Uani 1 1 d .
H19 H 0.883473 0.376324 0.678612 0.042 Uiso 1 1 calc R
C24 C 0.8353(4) 0.8704(4) 0.1680(3) 0.0500(9) Uani 1 1 d .
H24A H 0.871721 0.866834 0.093531 0.075 Uiso 1 1 calc GR
H24B H 0.917666 0.861446 0.207251 0.075 Uiso 1 1 calc GR
H24C H 0.759597 0.952004 0.158214 0.075 Uiso 1 1 calc GR

loop_
_atom_site_aniso_label
_atom_site_aniso_U_11
_atom_site_aniso_U_22
_atom_site_aniso_U_33
_atom_site_aniso_U_23
_atom_site_aniso_U_13
_atom_site_aniso_U_12
Ru1 0.02579(12) 0.02068(12) 0.02147(12) -0.00692(8) -0.00368(8) -0.00681(8)
O3 0.0324(10) 0.0233(9) 0.0233(10) -0.0070(8) -0.0075(8) -0.0065(8)
O4 0.0253(9) 0.0284(10) 0.0254(10) -0.0095(8) -0.0022(8) -0.0071(8)
O2 0.0314(10) 0.0209(9) 0.0278(10) -0.0070(8) -0.0044(8) -0.0085(8)
O5 0.0322(10) 0.0237(10) 0.0288(11) -0.0102(8) -0.0044(8) -0.0079(8)
O7 0.0453(13) 0.0502(14) 0.0305(12) -0.0221(11) 0.0067(10) -0.0150(11)
O6 0.0358(13) 0.0461(15) 0.094(2) -0.0375(16) -0.0080(14) 0.0012(11)
N1 0.0273(11) 0.0242(11) 0.0207(11) -0.0074(9) -0.0033(9) -0.0078(9)
O1 0.0418(13) 0.0373(12) 0.0397(13) -0.0128(10) -0.0017(10) -0.0134(10)
C13 0.0269(13) 0.0234(13) 0.0336(15) -0.0129(11) -0.0037(11) -0.0057(11)
C20 0.0399(16) 0.0253(14) 0.0296(15) -0.0112(12) -0.0117(12) -0.0039(12)
C14 0.0401(16) 0.0299(15) 0.0306(16) -0.0143(12) -0.0063(12) -0.0094(13)
C22 0.0315(15) 0.0328(16) 0.0341(16) -0.0091(13) -0.0030(12) -0.0089(13)
C9 0.0283(14) 0.0317(15) 0.0286(15) -0.0132(12) -0.0043(11) -0.0030(11)
C15 0.0333(15) 0.0291(14) 0.0254(14) -0.0097(11) -0.0055(11) -0.0085(12)
C4 0.0303(14) 0.0239(13) 0.0261(14) -0.0079(11) -0.0059(11) -0.0084(11)
C6 0.0266(13) 0.0247(13) 0.0235(13) -0.0068(10) -0.0054(10) -0.0062(10)
C2 0.0292(14) 0.0258(13) 0.0303(15) -0.0102(11) -0.0022(11) -0.0090(11)
C3 0.0265(13) 0.0286(14) 0.0304(15) -0.0079(12) -0.0030(11) -0.0093(11)
C10 0.0363(16) 0.0303(15) 0.0336(16) -0.0167(12) -0.0054(12) -0.0075(12)
C18 0.0311(14) 0.0341(15) 0.0189(13) -0.0064(11) -0.0057(11) -0.0037(12)
C5 0.0303(15) 0.0387(17) 0.0308(16) -0.0082(13) -0.0060(12) -0.0073(13)
C11 0.0354(15) 0.0267(14) 0.0295(15) -0.0092(12) -0.0052(12) -0.0108(12)
C7 0.0343(15) 0.0280(14) 0.0283(15) -0.0118(12) -0.0023(11) -0.0109(12)
C21 0.054(2) 0.0315(17) 0.056(2) -0.0227(16) -0.0114(17) -0.0096(15)
C17 0.0339(16) 0.0452(19) 0.0363(18) -0.0154(15) 0.0004(13) -0.0044(14)
C16 0.056(2) 0.0361(17) 0.0307(16) -0.0085(13) -0.0192(15) -0.0110(15)
C23 0.0317(16) 0.047(2) 0.046(2) -0.0131(16) -0.0059(14) -0.0163(14)
C8 0.0358(15) 0.0309(15) 0.0282(15) -0.0074(12) -0.0006(12) -0.0139(12)
C1 0.0303(15) 0.0411(17) 0.0334(17) -0.0123(14) 0.0013(12) -0.0075(13)
C12 0.0462(19) 0.0239(14) 0.048(2) -0.0144(14) -0.0083(15) -0.0090(13)
C19 0.0404(17) 0.0299(15) 0.0302(16) -0.0143(12) -0.0026(13) -0.0019(13)
C24 0.049(2) 0.072(3) 0.0372(19) -0.0270(19) 0.0150(16) -0.0303(19)

loop_
_atom_type_symbol
_atom_type_description
_atom_type_scat_dispersion_real
_atom_type_scat_dispersion_imag
_atom_type_scat_source
C C 0.0033 0.0016 'International Tables Vol C Tables 4.2.6.8 and 6.1.1.4'
H H 0.0000 0.0000 'International Tables Vol C Tables 4.2.6.8 and 6.1.1.4'
N N 0.0061 0.0033 'International Tables Vol C Tables 4.2.6.8 and 6.1.1.4'
O O 0.0106 0.0060 'International Tables Vol C Tables 4.2.6.8 and 6.1.1.4'
Ru Ru -1.2594 0.8363 'International Tables Vol C Tables 4.2.6.8 and 6.1.1.4'

loop_
_geom_angle_atom_site_label_1
_geom_angle_atom_site_label_2
_geom_angle_atom_site_label_3
_geom_angle
O3 Ru1 O4 86.64(8)
O2 Ru1 O3 91.68(8)
O2 Ru1 O4 87.77(8)
O2 Ru1 O5 177.12(8)
O5 Ru1 O3 86.23(8)
O5 Ru1 O4 90.11(8)
N1 Ru1 O3 179.18(8)
N1 Ru1 O4 93.79(9)
N1 Ru1 O2 89.03(9)
N1 Ru1 O5 93.07(9)
O1 Ru1 O3 89.33(9)
O1 Ru1 O4 175.41(9)
O1 Ru1 O2 90.15(9)
O1 Ru1 O5 91.81(9)
O1 Ru1 N1 90.27(10)
C15 O3 Ru1 123.64(18)
C18 O4 Ru1 126.09(19)
C13 O2 Ru1 123.13(18)
C20 O5 Ru1 124.76(19)
C9 O7 C24 117.1(3)
C4 N1 Ru1 126.35(19)
C4 N1 C6 117.4(2)
C6 N1 Ru1 116.09(18)
C2 O1 Ru1 128.9(2)
O2 C13 C14 126.5(3)
O2 C13 C12 114.7(3)
C14 C13 C12 118.7(3)
O5 C20 C21 113.7(3)
O5 C20 C19 126.9(3)
C19 C20 C21 119.4(3)
C13 C14 H14 116.5
C13 C14 C15 126.9(3)
C15 C14 H14 116.5
O6 C22 C3 121.7(3)
O6 C22 C23 121.5(3)
C23 C22 C3 116.7(3)
O7 C9 C10 115.9(3)
O7 C9 C8 124.0(3)
C10 C9 C8 120.1(3)
O3 C15 C14 125.0(3)
O3 C15 C16 115.6(3)
C14 C15 C16 119.4(3)
N1 C4 C3 124.2(3)
N1 C4 C5 117.9(3)
C3 C4 C5 117.9(3)
C11 C6 N1 121.1(3)
C7 C6 N1 120.0(3)
C7 C6 C11 118.9(3)
O1 C2 C3 123.0(3)
O1 C2 C1 116.9(3)
C3 C2 C1 120.1(3)
C4 C3 C22 118.3(3)
C4 C3 C2 126.0(3)
C2 C3 C22 115.5(3)
C9 C10 H10 119.9
C9 C10 C11 120.3(3)
C11 C10 H10 119.9
O4 C18 C17 115.3(3)
O4 C18 C19 125.1(3)
C19 C18 C17 119.6(3)
C4 C5 H5A 109.5
C4 C5 H5B 109.5
C4 C5 H5C 109.5
H5A C5 H5B 109.5
H5A C5 H5C 109.5
H5B C5 H5C 109.5
C6 C11 H11 119.9
C10 C11 C6 120.1(3)
C10 C11 H11 119.9
C6 C7 H7 119.2
C6 C7 C8 121.6(3)
C8 C7 H7 119.2
C20 C21 H21A 109.5
C20 C21 H21B 109.5
C20 C21 H21C 109.5
H21A C21 H21B 109.5
H21A C21 H21C 109.5
H21B C21 H21C 109.5
C18 C17 H17A 109.5
C18 C17 H17B 109.5
C18 C17 H17C 109.5
H17A C17 H17B 109.5
H17A C17 H17C 109.5
H17B C17 H17C 109.5
C15 C16 H16A 109.5
C15 C16 H16B 109.5
C15 C16 H16C 109.5
H16A C16 H16B 109.5
H16A C16 H16C 109.5
H16B C16 H16C 109.5
C22 C23 H23A 109.5
C22 C23 H23B 109.5
C22 C23 H23C 109.5
H23A C23 H23B 109.5
H23A C23 H23C 109.5
H23B C23 H23C 109.5
C9 C8 H8 120.5
C7 C8 C9 118.9(3)
C7 C8 H8 120.5
C2 C1 H1A 109.5
C2 C1 H1B 109.5
C2 C1 H1C 109.5
H1A C1 H1B 109.5
H1A C1 H1C 109.5
H1B C1 H1C 109.5
C13 C12 H12A 109.5
C13 C12 H12B 109.5
C13 C12 H12C 109.5
H12A C12 H12B 109.5
H12A C12 H12C 109.5
H12B C12 H12C 109.5
C20 C19 C18 126.9(3)
C20 C19 H19 116.6
C18 C19 H19 116.6
O7 C24 H24A 109.5
O7 C24 H24B 109.5
O7 C24 H24C 109.5
H24A C24 H24B 109.5
H24A C24 H24C 109.5
H24B C24 H24C 109.5

loop_
_geom_bond_atom_site_label_1
_geom_bond_atom_site_label_2
_geom_bond_distance
Ru1 O3 2.0482(19)
Ru1 O4 2.068(2)
Ru1 O2 2.0131(19)
Ru1 O5 2.0367(19)
Ru1 N1 2.004(2)
Ru1 O1 1.959(2)
O3 C15 1.270(3)
O4 C18 1.260(4)
O2 C13 1.281(3)
O5 C20 1.289(4)
O7 C9 1.370(4)
O7 C24 1.424(4)
O6 C22 1.200(4)
N1 C4 1.338(4)
N1 C6 1.433(4)
O1 C2 1.325(4)
C13 C14 1.395(4)
C13 C12 1.502(4)
C20 C21 1.511(4)
C20 C19 1.376(4)
C14 H14 0.9300
C14 C15 1.397(4)
C22 C3 1.518(4)
C22 C23 1.497(4)
C9 C10 1.382(4)
C9 C8 1.387(4)
C15 C16 1.501(4)
C4 C3 1.395(4)
C4 C5 1.518(4)
C6 C11 1.389(4)
C6 C7 1.380(4)
C2 C3 1.413(4)
C2 C1 1.505(4)
C10 H10 0.9300
C10 C11 1.383(4)
C18 C17 1.508(4)
C18 C19 1.404(4)
C5 H5A 0.9600
C5 H5B 0.9600
C5 H5C 0.9600
C11 H11 0.9300
C7 H7 0.9300
C7 C8 1.382(4)
C21 H21A 0.9600
C21 H21B 0.9600
C21 H21C 0.9600
C17 H17A 0.9600
C17 H17B 0.9600
C17 H17C 0.9600
C16 H16A 0.9600
C16 H16B 0.9600
C16 H16C 0.9600
C23 H23A 0.9600
C23 H23B 0.9600
C23 H23C 0.9600
C8 H8 0.9300
C1 H1A 0.9600
C1 H1B 0.9600
C1 H1C 0.9600
C12 H12A 0.9600
C12 H12B 0.9600
C12 H12C 0.9600
C19 H19 0.9300
C24 H24A 0.9600
C24 H24B 0.9600
C24 H24C 0.9600

loop_
_geom_torsion_atom_site_label_1
_geom_torsion_atom_site_label_2
_geom_torsion_atom_site_label_3
_geom_torsion_atom_site_label_4
_geom_torsion
Ru1 O3 C15 C14 -10.3(4)
Ru1 O3 C15 C16 171.8(2)
Ru1 O4 C18 C17 178.85(19)
Ru1 O4 C18 C19 -0.8(4)
Ru1 O2 C13 C14 7.1(4)
Ru1 O2 C13 C12 -176.2(2)
Ru1 O5 C20 C21 -178.0(2)
Ru1 O5 C20 C19 3.2(4)
Ru1 N1 C4 C3 -5.5(4)
Ru1 N1 C4 C5 174.13(19)
Ru1 N1 C6 C11 101.5(3)
Ru1 N1 C6 C7 -77.8(3)
Ru1 O1 C2 C3 6.8(4)
Ru1 O1 C2 C1 -174.6(2)
O4 C18 C19 C20 -2.1(5)
O2 C13 C14 C15 7.4(5)
O5 C20 C19 C18 0.8(5)
O7 C9 C10 C11 -177.1(3)
O7 C9 C8 C7 176.9(3)
O6 C22 C3 C4 -106.1(4)
O6 C22 C3 C2 77.7(4)
N1 C4 C3 C22 179.8(3)
N1 C4 C3 C2 -4.5(5)
N1 C6 C11 C10 177.8(3)
N1 C6 C7 C8 -177.9(3)
O1 C2 C3 C22 179.8(3)
O1 C2 C3 C4 4.0(5)
C13 C14 C15 O3 -5.5(5)
C13 C14 C15 C16 172.4(3)
C9 C10 C11 C6 0.5(5)
C4 N1 C6 C11 -82.2(3)
C4 N1 C6 C7 98.5(3)
C6 N1 C4 C3 178.6(3)
C6 N1 C4 C5 -1.8(4)
C6 C7 C8 C9 -0.1(5)
C10 C9 C8 C7 -2.4(4)
C5 C4 C3 C22 0.2(4)
C5 C4 C3 C2 175.9(3)
C11 C6 C7 C8 2.8(4)
C7 C6 C11 C10 -2.9(4)
C21 C20 C19 C18 -178.0(3)
C17 C18 C19 C20 178.3(3)
C23 C22 C3 C4 76.3(4)
C23 C22 C3 C2 -99.8(3)
C8 C9 C10 C11 2.2(5)
C1 C2 C3 C22 1.3(4)
C1 C2 C3 C4 -174.5(3)
C12 C13 C14 C15 -169.2(3)
C24 O7 C9 C10 172.9(3)
C24 O7 C9 C8 -6.3(4)
